data_4508456
loop_
_publ_author_name
'Yuan, Xiaoju'
'Zhang, Xiaoxia'
'Zhao, Hong'
'Liu, Lina'
'Wu, Benlai'

_publ_section_title
;
 Syntheses and Properties of One--Three-Dimensional Coordination Polymers
 Constructed by Metallohelicates of Purin-Containing Carboxylate
;
_journal_issue 11
_journal_name_full 'Crystal Growth &amp; Design'
_journal_page_first 4859
_journal_paper_doi 10.1021/cg401022z
_journal_volume 13
_journal_year 2013
_chemical_formula_sum 'C7 H4 Cd N4 O3'
_chemical_formula_weight 304.54
_chemical_name_systematic
; 
 ? 
;
_space_group_IT_number 14
_symmetry_cell_setting monoclinic
_symmetry_space_group_name_Hall '-P 2ybc'
_symmetry_space_group_name_H-M 'P 1 21/c 1'
_atom_sites_solution_hydrogens geom
_atom_sites_solution_primary direct
_atom_sites_solution_secondary difmap
_audit_creation_method SHELXL-97
_cell_angle_alpha 90.00
_cell_angle_beta 111.14(3)
_cell_angle_gamma 90.00
_cell_formula_units_Z 4
_cell_length_a 9.5712(19)
_cell_length_b 10.701(2)
_cell_length_c 8.8631(18)
_cell_measurement_reflns_used 2051
_cell_measurement_temperature 291(2)
_cell_measurement_theta_max 66.9578
_cell_measurement_theta_min 4.1276
_cell_volume 846.7(3)
_computing_cell_refinement
;
CrysAlisPro, Agilent Technologies,
Version 1.171.34.49 (release 20-01-2011 CrysAlis171 .NET)
(compiled Jan 20 2011,15:58:25)
;
_computing_data_collection
;
CrysAlisPro, Agilent Technologies,
Version 1.171.34.49 (release 20-01-2011 CrysAlis171 .NET)
(compiled Jan 20 2011,15:58:25)
;
_computing_data_reduction
;
CrysAlisPro, Agilent Technologies,
Version 1.171.34.49 (release 20-01-2011 CrysAlis171 .NET)
(compiled Jan 20 2011,15:58:25)
;
_computing_structure_refinement 'SHELXL-97 (Sheldrick, 1997)'
_computing_structure_solution 'SHELXS-97 (Sheldrick, 1990)'
_diffrn_ambient_temperature 291(2)
_diffrn_measured_fraction_theta_full 0.951
_diffrn_measured_fraction_theta_max 0.951
_diffrn_measurement_device_type 'Xcalibur, Eos, Gemini'
_diffrn_measurement_method '\w scans'
_diffrn_radiation_monochromator graphite
_diffrn_radiation_source 'Enhance (Mo) X-ray Source'
_diffrn_radiation_type MoK\a
_diffrn_radiation_wavelength 0.71073
_diffrn_reflns_av_R_equivalents 0.0798
_diffrn_reflns_av_sigmaI/netI 0.0652
_diffrn_reflns_limit_h_max 11
_diffrn_reflns_limit_h_min -11
_diffrn_reflns_limit_k_max 8
_diffrn_reflns_limit_k_min -12
_diffrn_reflns_limit_l_max 10
_diffrn_reflns_limit_l_min -7
_diffrn_reflns_number 4380
_diffrn_reflns_theta_full 25.00
_diffrn_reflns_theta_max 25.00
_diffrn_reflns_theta_min 3.11
_exptl_absorpt_coefficient_mu 2.569
_exptl_absorpt_correction_T_max 0.620
_exptl_absorpt_correction_T_min 0.532
_exptl_absorpt_correction_type multi-scan
_exptl_absorpt_process_details CrysAlisPro
_exptl_crystal_colour colorless
_exptl_crystal_density_diffrn 2.389
_exptl_crystal_density_method 'not measured'
_exptl_crystal_description block
_exptl_crystal_F_000 584
_exptl_crystal_size_max 0.25
_exptl_crystal_size_mid 0.22
_exptl_crystal_size_min 0.19
_refine_diff_density_max 2.468
_refine_diff_density_min -1.645
_refine_diff_density_rms 0.254
_refine_ls_extinction_method none
_refine_ls_goodness_of_fit_ref 1.056
_refine_ls_hydrogen_treatment mixed
_refine_ls_matrix_type full
_refine_ls_number_parameters 136
_refine_ls_number_reflns 1423
_refine_ls_number_restraints 0
_refine_ls_restrained_S_all 1.056
_refine_ls_R_factor_all 0.0851
_refine_ls_R_factor_gt 0.0773
_refine_ls_shift/su_max 0.000
_refine_ls_shift/su_mean 0.000
_refine_ls_structure_factor_coef Fsqd
_refine_ls_weighting_details 'calc w=1/[\s^2^(Fo^2^)+(0.1137P)^2^+14.3022P] where P=(Fo^2^+2Fc^2^)/3'
_refine_ls_weighting_scheme calc
_refine_ls_wR_factor_gt 0.2039
_refine_ls_wR_factor_ref 0.2108
_reflns_number_gt 1228
_reflns_number_total 1423
_reflns_threshold_expression >2sigma(I)
_cod_data_source_file cg401022z_si_001.cif
_cod_data_source_block 5
_cod_depositor_comments
;
The following automatic conversions were performed:

'_symmetry_cell_setting' value 'Monoclinic' changed to 'monoclinic'
according to /home/saulius/struct/CIF-dictionaries/cif_core.dic
dictionary named 'cif_core.dic' version 2.4.2 from 2011-04-26.

Automatic conversion script
Id: cif_fix_values 1891 2012-01-12 08:04:46Z andrius 
;
_cod_original_sg_symbol_H-M P2(1)/c
_cod_database_code 4508456

loop_
_symmetry_equiv_pos_as_xyz
'x, y, z'
'-x, y+1/2, -z+1/2'
'-x, -y, -z'
'x, -y-1/2, z-1/2'

loop_
_atom_site_label
_atom_site_type_symbol
_atom_site_fract_x
_atom_site_fract_y
_atom_site_fract_z
_atom_site_U_iso_or_equiv
_atom_site_adp_type
_atom_site_occupancy
_atom_site_symmetry_multiplicity
_atom_site_calc_flag
_atom_site_refinement_flags
Cd1 Cd 0.69474(9) 0.27761(9) 0.84779(10) 0.0323(4) Uani 1 1 d .
O1 O 0.1277(12) -0.0499(10) 0.3251(13) 0.055(3) Uani 1 1 d .
O2 O -0.0815(10) 0.1832(10) 0.3400(10) 0.040(2) Uani 1 1 d .
O3 O -0.2229(10) 0.1709(11) 0.0797(11) 0.044(2) Uani 1 1 d .
N1 N 0.3957(12) -0.0357(11) 0.6460(13) 0.038(2) Uani 1 1 d .
N2 N 0.5247(11) 0.1414(10) 0.7152(12) 0.033(2) Uani 1 1 d .
N3 N 0.3766(16) 0.2720(11) 0.4932(14) 0.044(3) Uani 1 1 d .
N4 N 0.1775(10) 0.1584(12) 0.2996(11) 0.033(2) Uani 1 1 d .
C1 C 0.5124(13) 0.0236(12) 0.7527(13) 0.032(3) Uani 1 1 d .
H1 H 0.5803 -0.0154 0.8469 0.039 Uiso 1 1 calc R
C2 C 0.4082(14) 0.1620(13) 0.5739(14) 0.033(3) Uani 1 1 d .
C3 C 0.3313(13) 0.0517(12) 0.5277(15) 0.033(3) Uani 1 1 d .
C4 C 0.2046(13) 0.0430(13) 0.3809(15) 0.035(3) Uani 1 1 d .
C5 C 0.2606(19) 0.2626(15) 0.3583(17) 0.044(3) Uani 1 1 d .
H5 H 0.2316 0.3363 0.2948 0.053 Uiso 1 1 calc R
C6 C 0.0408(14) 0.1696(17) 0.1518(15) 0.041(3) Uani 1 1 d .
H6A H 0.0348 0.0974 0.0798 0.050 Uiso 1 1 calc R
H6B H 0.0468 0.2467 0.0926 0.050 Uiso 1 1 calc R
C7 C -0.0971(14) 0.1737(12) 0.1948(17) 0.035(3) Uani 1 1 d .

loop_
_atom_site_aniso_label
_atom_site_aniso_U_11
_atom_site_aniso_U_22
_atom_site_aniso_U_33
_atom_site_aniso_U_23
_atom_site_aniso_U_13
_atom_site_aniso_U_12
Cd1 0.0244(6) 0.0338(7) 0.0299(6) 0.0020(4) -0.0007(4) -0.0010(3)
O1 0.045(6) 0.047(6) 0.053(6) -0.008(5) -0.004(5) -0.005(5)
O2 0.031(5) 0.059(6) 0.023(4) -0.008(4) 0.001(3) 0.006(4)
O3 0.022(4) 0.062(6) 0.039(5) 0.013(5) 0.000(4) -0.008(4)
N1 0.038(6) 0.035(6) 0.035(5) 0.004(5) 0.005(4) -0.002(5)
N2 0.023(5) 0.037(6) 0.030(5) -0.007(4) 0.000(4) -0.010(4)
N3 0.055(8) 0.038(7) 0.035(6) 0.004(5) 0.011(6) -0.014(6)
N4 0.017(5) 0.053(7) 0.021(5) 0.004(5) -0.001(4) 0.002(4)
C1 0.030(6) 0.036(7) 0.028(6) 0.001(5) 0.006(5) -0.001(5)
C2 0.031(6) 0.039(7) 0.027(6) -0.002(5) 0.009(5) -0.004(5)
C3 0.027(6) 0.033(7) 0.036(6) -0.003(5) 0.008(5) -0.003(5)
C4 0.031(6) 0.039(7) 0.034(6) 0.003(6) 0.008(5) 0.003(5)
C5 0.045(9) 0.051(9) 0.031(7) 0.008(6) 0.008(6) 0.003(7)
C6 0.026(6) 0.068(10) 0.026(6) -0.002(6) 0.004(5) 0.002(6)
C7 0.026(6) 0.022(6) 0.051(8) 0.015(6) 0.008(5) 0.004(5)

loop_
_atom_type_symbol
_atom_type_description
_atom_type_scat_dispersion_real
_atom_type_scat_dispersion_imag
_atom_type_scat_source
C C 0.0033 0.0016 'International Tables Vol C Tables 4.2.6.8 and 6.1.1.4'
H H 0.0000 0.0000 'International Tables Vol C Tables 4.2.6.8 and 6.1.1.4'
N N 0.0061 0.0033 'International Tables Vol C Tables 4.2.6.8 and 6.1.1.4'
O O 0.0106 0.0060 'International Tables Vol C Tables 4.2.6.8 and 6.1.1.4'
Cd Cd -0.8075 1.2024 'International Tables Vol C Tables 4.2.6.8 and 6.1.1.4'

loop_
_geom_angle_atom_site_label_1
_geom_angle_atom_site_label_2
_geom_angle_atom_site_label_3
_geom_angle
_geom_angle_site_symmetry_1
_geom_angle_site_symmetry_3
N2 Cd1 N1 113.5(4) . 2_656
N2 Cd1 O2 130.7(4) . 4_666
N1 Cd1 O2 103.0(4) 2_656 4_666
N2 Cd1 O3 95.8(4) . 1_656
N1 Cd1 O3 117.1(4) 2_656 1_656
O2 Cd1 O3 95.8(3) 4_666 1_656
C7 O2 Cd1 107.0(7) . 4_465
C7 O3 Cd1 130.3(8) . 1_454
C1 N1 C3 104.4(11) . .
C1 N1 Cd1 130.8(9) . 2_646
C3 N1 Cd1 124.6(8) . 2_646
C1 N2 C2 105.6(10) . .
C1 N2 Cd1 128.2(8) . .
C2 N2 Cd1 126.2(9) . .
C5 N3 C2 111.7(12) . .
C5 N4 C4 123.4(11) . .
C5 N4 C6 118.6(13) . .
C4 N4 C6 117.6(12) . .
N2 C1 N1 113.8(11) . .
N2 C1 H1 123.1 . .
N1 C1 H1 123.1 . .
N3 C2 N2 125.5(12) . .
N3 C2 C3 126.6(12) . .
N2 C2 C3 108.0(11) . .
C2 C3 N1 108.2(11) . .
C2 C3 C4 121.1(12) . .
N1 C3 C4 130.7(12) . .
O1 C4 N4 122.1(11) . .
O1 C4 C3 127.4(13) . .
N4 C4 C3 110.5(11) . .
N3 C5 N4 126.8(14) . .
N3 C5 H5 116.6 . .
N4 C5 H5 116.6 . .
N4 C6 C7 110.7(10) . .
N4 C6 H6A 109.5 . .
C7 C6 H6A 109.5 . .
N4 C6 H6B 109.5 . .
C7 C6 H6B 109.5 . .
H6A C6 H6B 108.1 . .
O2 C7 O3 123.9(12) . .
O2 C7 C6 118.5(11) . .
O3 C7 C6 117.5(12) . .

loop_
_geom_bond_atom_site_label_1
_geom_bond_atom_site_label_2
_geom_bond_distance
_geom_bond_site_symmetry_2
Cd1 N2 2.185(10) .
Cd1 N1 2.186(11) 2_656
Cd1 O2 2.207(9) 4_666
Cd1 O3 2.232(9) 1_656
O1 C4 1.230(17) .
O2 C7 1.245(17) .
O2 Cd1 2.207(9) 4_465
O3 C7 1.267(16) .
O3 Cd1 2.232(9) 1_454
N1 C1 1.336(16) .
N1 C3 1.374(17) .
N1 Cd1 2.186(11) 2_646
N2 C1 1.319(17) .
N2 C2 1.361(16) .
N3 C5 1.31(2) .
N3 C2 1.354(18) .
N4 C5 1.36(2) .
N4 C4 1.406(18) .
N4 C6 1.485(14) .
C1 H1 0.9500 .
C2 C3 1.374(18) .
C3 C4 1.426(17) .
C5 H5 0.9500 .
C6 C7 1.501(18) .
C6 H6A 0.9900 .
C6 H6B 0.9900 .

loop_
_geom_torsion_atom_site_label_1
_geom_torsion_atom_site_label_2
_geom_torsion_atom_site_label_3
_geom_torsion_atom_site_label_4
_geom_torsion
_geom_torsion_site_symmetry_1
N1 Cd1 N2 C1 -139.5(10) 2_656
O2 Cd1 N2 C1 86.2(11) 4_666
O3 Cd1 N2 C1 -16.6(11) 1_656
N1 Cd1 N2 C2 40.8(11) 2_656
O2 Cd1 N2 C2 -93.5(10) 4_666
O3 Cd1 N2 C2 163.7(10) 1_656
C2 N2 C1 N1 0.0(14) .
Cd1 N2 C1 N1 -179.7(8) .
C3 N1 C1 N2 2.1(14) .
Cd1 N1 C1 N2 -173.5(8) 2_646
C5 N3 C2 N2 177.9(13) .
C5 N3 C2 C3 -1(2) .
C1 N2 C2 N3 178.9(12) .
Cd1 N2 C2 N3 -1.4(18) .
C1 N2 C2 C3 -2.1(13) .
Cd1 N2 C2 C3 177.6(8) .
N3 C2 C3 N1 -177.6(12) .
N2 C2 C3 N1 3.4(14) .
N3 C2 C3 C4 1(2) .
N2 C2 C3 C4 -178.4(11) .
C1 N1 C3 C2 -3.3(14) .
Cd1 N1 C3 C2 172.6(8) 2_646
C1 N1 C3 C4 178.8(13) .
Cd1 N1 C3 C4 -5.3(19) 2_646
C5 N4 C4 O1 -180.0(13) .
C6 N4 C4 O1 7.2(18) .
C5 N4 C4 C3 -1.5(17) .
C6 N4 C4 C3 -174.4(10) .
C2 C3 C4 O1 179.0(13) .
N1 C3 C4 O1 -3(2) .
C2 C3 C4 N4 0.6(17) .
N1 C3 C4 N4 178.3(12) .
C2 N3 C5 N4 0(2) .
C4 N4 C5 N3 1(2) .
C6 N4 C5 N3 174.1(15) .
C5 N4 C6 C7 -101.0(15) .
C4 N4 C6 C7 72.3(16) .
Cd1 O2 C7 O3 -8.5(16) 4_465
Cd1 O2 C7 C6 169.3(10) 4_465
Cd1 O3 C7 O2 131.5(12) 1_454
Cd1 O3 C7 C6 -46.3(18) 1_454
N4 C6 C7 O2 8.7(19) .
N4 C6 C7 O3 -173.3(12) .
